data_2005636
loop_
_publ_author_name
'B\"ocskei, Z.'
'G\'erczei, T.'
'Bodor, A.'
'Schwartz, R.'
'N\'aray-Szab\'o, G.'

_publ_section_title
;
 Three Testosterone Derivatives
;
_journal_issue 11
_journal_name_full 'Acta Crystallographica Section C'
_journal_page_first 2899
_journal_page_last 2903
_journal_paper_doi 10.1107/S0108270196006440
_journal_volume 52
_journal_year 1996
_chemical_formula_iupac 'C21 H30 O3'
_chemical_formula_moiety 'C21 H30 O3'
_chemical_formula_sum 'C21 H30 O3'
_chemical_formula_weight 330.45
_chemical_melting_point 369
_chemical_name_systematic
;
 4-androsten-17beta-yl acetate-3-one
;
_space_group_IT_number 19
_symmetry_cell_setting orthorhombic
_symmetry_space_group_name_Hall 'P 2ac 2ab'
_symmetry_space_group_name_H-M 'P 21 21 21'
_audit_creation_method SHELXL
_cell_angle_alpha 90.
_cell_angle_beta 90.
_cell_angle_gamma 90.
_cell_formula_units_Z 4
_cell_length_a 12.801(4)
_cell_length_b 18.168(4)
_cell_length_c 7.866(4)
_cell_measurement_reflns_used 16
_cell_measurement_temperature 296(2)
_cell_measurement_theta_max 53.32
_cell_measurement_theta_min 40.29
_cell_volume 1829.4(12)
_computing_cell_refinement 'MSC/AFC Diffractometer Control Software'
_computing_data_collection
;
MSC/AFC Diffractometer Control Software
(Molecular Structure Corporation, 1988)
;
_computing_data_reduction 'TEXSAN PROCESS (Molecular Structure Corporation, 1985, 1992)'
_computing_publication_material 'TEXSAN FINISH'
_computing_structure_refinement 'SHELXL93 (Sheldrick, 1993)'
_computing_structure_solution 'SHELXS86 (Sheldrick, 1990)'
_diffrn_ambient_temperature 296(2)
_diffrn_measurement_device 'Rigaku AFC-6S'
_diffrn_measurement_method \w/2\q
_diffrn_radiation_monochromator graphite
_diffrn_radiation_source 'fine-focus sealed tube'
_diffrn_radiation_type CuK\a
_diffrn_radiation_wavelength 1.54178
_diffrn_reflns_av_R_equivalents 0.0000
_diffrn_reflns_av_sigmaI/netI 0.1356
_diffrn_reflns_limit_h_max 16
_diffrn_reflns_limit_h_min 0
_diffrn_reflns_limit_k_max 22
_diffrn_reflns_limit_k_min 0
_diffrn_reflns_limit_l_max 9
_diffrn_reflns_limit_l_min 0
_diffrn_reflns_number 2106
_diffrn_reflns_theta_max 75.13
_diffrn_reflns_theta_min 4.22
_diffrn_standards_decay_% 2.33
_diffrn_standards_interval_count 150
_diffrn_standards_number 3
_exptl_absorpt_coefficient_mu 0.616
_exptl_absorpt_correction_type none
_exptl_crystal_colour transparent
_exptl_crystal_density_diffrn 1.200
_exptl_crystal_density_method 'not measured'
_exptl_crystal_description needle
_exptl_crystal_F_000 720
_exptl_crystal_size_max 0.70
_exptl_crystal_size_mid 0.15
_exptl_crystal_size_min 0.10
_refine_diff_density_max 0.191
_refine_diff_density_min -0.199
_refine_ls_abs_structure_details 'Flack (1983) parameter = 0.3(9)'
_refine_ls_abs_structure_Flack 0.3(9)
_refine_ls_extinction_coef 0.0031(5)
_refine_ls_extinction_method SHELXL93
_refine_ls_goodness_of_fit_all 1.079
_refine_ls_goodness_of_fit_obs 1.302
_refine_ls_hydrogen_treatment refU
_refine_ls_matrix_type full
_refine_ls_number_parameters 224
_refine_ls_number_reflns 2101
_refine_ls_number_restraints 0
_refine_ls_restrained_S_all 1.091
_refine_ls_restrained_S_obs 1.302
_refine_ls_R_factor_all 0.1942
_refine_ls_R_factor_obs 0.0492
_refine_ls_shift/esd_max 0.003
_refine_ls_shift/esd_mean 0.000
_refine_ls_structure_factor_coef Fsqd
_refine_ls_weighting_scheme
;
calc w = 1/[\s^2^(F~o~^2^) + (0.0509P)^2^]
where P = (F~o~^2^ + 2F~c~^2^)/3
;
_refine_ls_wR_factor_all 0.1746
_refine_ls_wR_factor_obs 0.1140
_reflns_number_observed 775
_reflns_number_total 2106
_reflns_observed_criterion >2sigma(I)
_cod_data_source_file ka1197.cif
_cod_data_source_block 1
_cod_original_cell_volume 1829.4(11)
_cod_database_code 2005636

loop_
_symmetry_equiv_pos_as_xyz
'x, y, z'
'-x+1/2, -y, z+1/2'
'x+1/2, -y+1/2, -z'
'-x, y+1/2, -z+1/2'

loop_
_atom_site_aniso_label
_atom_site_aniso_U_11
_atom_site_aniso_U_22
_atom_site_aniso_U_33
_atom_site_aniso_U_12
_atom_site_aniso_U_13
_atom_site_aniso_U_23
O1 0.147(6) 0.080(4) 0.116(6) 0.060(4) 0.014(5) 0.016(4)
O2 0.064(3) 0.048(3) 0.050(3) 0.009(2) -0.003(3) -0.005(3)
O3 0.088(4) 0.059(3) 0.059(3) -0.002(3) 0.005(4) -0.012(3)
C1 0.062(5) 0.065(5) 0.051(5) 0.021(4) 0.005(4) 0.000(4)
C2 0.054(5) 0.062(5) 0.090(6) 0.015(4) 0.008(5) -0.016(5)
C3 0.069(5) 0.060(5) 0.076(6) 0.017(5) -0.004(6) 0.002(5)
C4 0.047(4) 0.061(4) 0.053(5) 0.002(4) -0.004(4) 0.001(4)
C5 0.028(4) 0.045(4) 0.059(5) -0.003(3) -0.009(4) -0.004(4)
C6 0.076(5) 0.060(5) 0.043(5) 0.006(4) -0.002(4) -0.005(4)
C7 0.062(5) 0.058(4) 0.036(4) 0.011(4) 0.009(4) -0.010(4)
C8 0.049(4) 0.038(3) 0.038(4) 0.000(3) 0.004(4) -0.004(3)
C9 0.048(4) 0.035(3) 0.039(4) -0.004(3) 0.007(3) -0.003(3)
C10 0.041(4) 0.048(4) 0.037(4) 0.005(3) 0.007(3) -0.004(3)
C11 0.058(4) 0.057(4) 0.042(4) 0.003(4) 0.021(4) -0.003(4)
C12 0.056(4) 0.051(4) 0.049(5) 0.006(4) 0.008(4) -0.001(4)
C13 0.043(4) 0.041(3) 0.037(4) 0.002(3) 0.009(4) -0.001(3)
C14 0.048(4) 0.042(3) 0.032(4) 0.003(3) 0.000(3) -0.002(3)
C15 0.078(5) 0.050(4) 0.060(5) 0.016(4) 0.016(5) -0.007(4)
C16 0.057(5) 0.064(5) 0.065(5) 0.013(4) 0.012(5) 0.005(4)
C17 0.058(4) 0.044(4) 0.042(4) -0.002(4) 0.007(4) 0.010(4)
C18 0.073(5) 0.040(4) 0.072(5) 0.002(4) 0.007(5) 0.009(4)
C19 0.046(4) 0.062(4) 0.070(5) -0.005(4) 0.005(4) 0.005(4)
C20 0.057(5) 0.059(5) 0.052(5) -0.003(4) 0.013(5) -0.001(4)
C21 0.077(5) 0.080(5) 0.070(6) 0.005(5) -0.014(5) 0.011(5)

loop_
_atom_site_label
_atom_site_occupancy
_atom_site_fract_x
_atom_site_fract_y
_atom_site_fract_z
_atom_site_U_iso_or_equiv
_atom_site_thermal_displace_type
_atom_site_calc_flag
_atom_site_refinement_flags
_atom_site_type_symbol
O1 1 0.2814(5) 0.6731(3) -0.1225(8) 0.114(3) Uani d . O
O2 1 0.8803(4) 0.2796(2) 0.2204(6) 0.0542(13) Uani d . O
O3 1 0.8922(4) 0.3630(2) 0.4305(7) 0.0688(15) Uani d . O
C1 1 0.4017(6) 0.5310(4) 0.1232(9) 0.059(2) Uani d . C
H1A 1 0.3867(6) 0.5054(4) 0.2287(9) 0.053(5) Uiso calc R H
H1B 1 0.4604(6) 0.5636(4) 0.1440(9) 0.053(5) Uiso calc R H
C2 1 0.3072(5) 0.5775(4) 0.0759(11) 0.069(2) Uani d . C
H2A 1 0.2456(5) 0.5465(4) 0.0720(11) 0.053(5) Uiso calc R H
H2B 1 0.2962(5) 0.6148(4) 0.1623(11) 0.053(5) Uiso calc R H
C3 1 0.3222(6) 0.6138(4) -0.0926(12) 0.068(2) Uani d . C
C4 1 0.3829(5) 0.5730(4) -0.2168(10) 0.054(2) Uani d . C
H4 1 0.3882(5) 0.5924(4) -0.3259(10) 0.035(18) Uiso calc R H
C5 1 0.4314(5) 0.5099(3) -0.1848(9) 0.044(2) Uani d . C
C6 1 0.4840(6) 0.4697(4) -0.3259(9) 0.059(2) Uani d . C
H6A 1 0.4862(6) 0.5009(4) -0.4258(9) 0.053(5) Uiso calc R H
H6B 1 0.4435(6) 0.4262(4) -0.3541(9) 0.053(5) Uiso calc R H
C7 1 0.5955(5) 0.4466(4) -0.2789(8) 0.052(2) Uani d . C
H7A 1 0.6246(5) 0.4170(4) -0.3700(8) 0.053(5) Uiso calc R H
H7B 1 0.6386(5) 0.4901(4) -0.2664(8) 0.053(5) Uiso calc R H
C8 1 0.5978(5) 0.4026(3) -0.1141(8) 0.041(2) Uani d . C
H8 1 0.5595(5) 0.3563(3) -0.1296(8) 0.037(8) Uiso calc R H
C9 1 0.5467(5) 0.4475(3) 0.0302(8) 0.041(2) Uani d . C
H9 1 0.5892(5) 0.4921(3) 0.0432(8) 0.037(8) Uiso calc R H
C10 1 0.4337(5) 0.4743(3) -0.0106(8) 0.042(2) Uani d . C
C11 1 0.5554(5) 0.4061(4) 0.1973(8) 0.052(2) Uani d . C
H11A 1 0.5133(5) 0.3618(4) 0.1904(8) 0.053(5) Uiso calc R H
H11B 1 0.5268(5) 0.4365(4) 0.2873(8) 0.053(5) Uiso calc R H
C12 1 0.6684(5) 0.3844(3) 0.2448(8) 0.052(2) Uani d . C
H12A 1 0.7088(5) 0.4284(3) 0.2683(8) 0.053(5) Uiso calc R H
H12B 1 0.6677(5) 0.3544(3) 0.3468(8) 0.053(5) Uiso calc R H
C13 1 0.7191(5) 0.3417(3) 0.1004(8) 0.040(2) Uani d . C
C14 1 0.7103(5) 0.3859(3) -0.0637(8) 0.041(2) Uani d . C
H14 1 0.7429(5) 0.4336(3) -0.0403(8) 0.037(8) Uiso calc R H
C15 1 0.7827(6) 0.3467(4) -0.1896(9) 0.063(2) Uani d . C
H15A 1 0.8096(6) 0.3807(4) -0.2740(9) 0.053(5) Uiso calc R H
H15B 1 0.7468(6) 0.3067(4) -0.2469(9) 0.053(5) Uiso calc R H
C16 1 0.8709(6) 0.3173(4) -0.0751(9) 0.062(2) Uani d . C
H16A 1 0.9366(6) 0.3412(4) -0.1026(9) 0.053(5) Uiso calc R H
H16B 1 0.8792(6) 0.2647(4) -0.0901(9) 0.053(5) Uiso calc R H
C17 1 0.8384(5) 0.3351(4) 0.1091(9) 0.048(2) Uani d . C
H17 1 0.8677(5) 0.3830(4) 0.1410(9) 0.037(8) Uiso calc R H
C18 1 0.6721(5) 0.2631(3) 0.0861(10) 0.062(2) Uani d . C
H18A 1 0.7052(5) 0.2372(3) -0.0056(10) 0.081(10) Uiso calc R H
H18B 1 0.5985(5) 0.2666(3) 0.0646(10) 0.081(10) Uiso calc R H
H18C 1 0.6836(5) 0.2370(3) 0.1905(10) 0.081(10) Uiso calc R H
C19 1 0.3541(5) 0.4100(4) -0.0106(10) 0.060(2) Uani d . C
H19A 1 0.3543(5) 0.3865(4) 0.0988(10) 0.081(10) Uiso calc R H
H19B 1 0.3733(5) 0.3748(4) -0.0962(10) 0.081(10) Uiso calc R H
H19C 1 0.2855(5) 0.4287(4) -0.0343(10) 0.081(10) Uiso calc R H
C20 1 0.9062(6) 0.3015(4) 0.3780(10) 0.056(2) Uani d . C
C21 1 0.9534(6) 0.2401(4) 0.4790(11) 0.076(2) Uani d . C
H21A 1 1.0216(22) 0.2290(23) 0.4352(51) 0.131(20) Uiso calc R H
H21B 1 0.9098(27) 0.1973(12) 0.4706(66) 0.131(20) Uiso calc R H
H21C 1 0.9590(44) 0.2547(14) 0.5960(17) 0.131(20) Uiso calc R H

loop_
_atom_type_symbol
_atom_type_description
_atom_type_scat_dispersion_real
_atom_type_scat_dispersion_imag
_atom_type_scat_source
O O 0.0492 0.0322 'International Tables Vol C Tables 4.2.6.8 and 6.1.1.4'
C C 0.0181 0.0091 'International Tables Vol C Tables 4.2.6.8 and 6.1.1.4'
H H 0.0000 0.0000 'International Tables Vol C Tables 4.2.6.8 and 6.1.1.4'

loop_
_geom_angle_atom_site_label_1
_geom_angle_atom_site_label_2
_geom_angle_atom_site_label_3
_geom_angle
C20 O2 C17 116.5(5)
C2 C1 C10 114.7(6)
C3 C2 C1 111.1(6)
O1 C3 C4 123.4(9)
O1 C3 C2 120.4(8)
C4 C3 C2 116.2(6)
C5 C4 C3 124.3(8)
C4 C5 C6 119.6(7)
C4 C5 C10 123.3(7)
C6 C5 C10 117.1(5)
C5 C6 C7 112.0(6)
C8 C7 C6 111.5(6)
C7 C8 C14 110.1(5)
C7 C8 C9 109.9(5)
C14 C8 C9 108.3(5)
C11 C9 C8 110.0(5)
C11 C9 C10 113.6(5)
C8 C9 C10 114.0(5)
C5 C10 C1 109.3(5)
C5 C10 C19 108.0(5)
C1 C10 C19 109.4(5)
C5 C10 C9 109.7(5)
C1 C10 C9 108.5(5)
C19 C10 C9 111.9(5)
C9 C11 C12 113.8(5)
C13 C12 C11 110.4(5)
C12 C13 C14 109.4(5)
C12 C13 C17 115.6(6)
C14 C13 C17 98.8(5)
C12 C13 C18 111.0(5)
C14 C13 C18 113.2(6)
C17 C13 C18 108.5(5)
C8 C14 C13 113.2(5)
C8 C14 C15 119.8(6)
C13 C14 C15 104.9(5)
C14 C15 C16 103.1(5)
C15 C16 C17 106.2(6)
O2 C17 C13 116.9(6)
O2 C17 C16 108.9(5)
C13 C17 C16 104.1(6)
O3 C20 O2 123.7(7)
O3 C20 C21 124.7(8)
O2 C20 C21 111.6(6)

loop_
_geom_bond_atom_site_label_1
_geom_bond_atom_site_label_2
_geom_bond_distance
O1 C3 1.221(8)
O2 C20 1.344(8)
O2 C17 1.439(7)
O3 C20 1.204(8)
C1 C2 1.521(9)
C1 C10 1.529(8)
C2 C3 1.493(11)
C3 C4 1.451(9)
C4 C5 1.327(9)
C5 C6 1.490(9)
C5 C10 1.515(9)
C6 C7 1.533(9)
C7 C8 1.523(9)
C8 C14 1.525(9)
C8 C9 1.543(8)
C9 C11 1.519(9)
C9 C10 1.560(8)
C10 C19 1.551(8)
C11 C12 1.545(9)
C12 C13 1.521(8)
C13 C14 1.524(8)
C13 C17 1.533(9)
C13 C18 1.553(8)
C14 C15 1.532(8)
C15 C16 1.540(9)
C16 C17 1.541(9)
C20 C21 1.497(10)

loop_
_geom_torsion_atom_site_label_1
_geom_torsion_atom_site_label_2
_geom_torsion_atom_site_label_3
_geom_torsion_atom_site_label_4
_geom_torsion
C10 C1 C2 C3 -53.8(8)
C1 C2 C3 O1 -149.8(8)
C1 C2 C3 C4 32.8(9)
O1 C3 C4 C5 177.2(8)
C2 C3 C4 C5 -5.6(11)
C3 C4 C5 C6 174.8(6)
C3 C4 C5 C10 -3.2(10)
C4 C5 C6 C7 131.3(7)
C10 C5 C6 C7 -50.6(8)
C5 C6 C7 C8 54.1(8)
C6 C7 C8 C14 -175.4(6)
C6 C7 C8 C9 -56.2(7)
C7 C8 C9 C11 -176.2(6)
C14 C8 C9 C11 -55.9(7)
C7 C8 C9 C10 54.8(7)
C14 C8 C9 C10 175.1(5)
C4 C5 C10 C1 -16.2(9)
C6 C5 C10 C1 165.8(6)
C4 C5 C10 C19 102.7(7)
C6 C5 C10 C19 -75.3(7)
C4 C5 C10 C9 -135.0(6)
C6 C5 C10 C9 46.9(7)
C2 C1 C10 C5 44.4(8)
C2 C1 C10 C19 -73.6(7)
C2 C1 C10 C9 164.0(6)
C11 C9 C10 C5 -175.9(5)
C8 C9 C10 C5 -48.7(6)
C11 C9 C10 C1 64.8(7)
C8 C9 C10 C1 -168.0(5)
C11 C9 C10 C19 -56.0(7)
C8 C9 C10 C19 71.2(7)
C8 C9 C11 C12 55.1(7)
C10 C9 C11 C12 -175.7(5)
C9 C11 C12 C13 -54.1(7)
C11 C12 C13 C14 53.6(7)
C11 C12 C13 C17 164.0(6)
C11 C12 C13 C18 -72.0(7)
C7 C8 C14 C13 -179.9(5)
C9 C8 C14 C13 60.0(6)
C7 C8 C14 C15 -55.2(7)
C9 C8 C14 C15 -175.4(5)
C12 C13 C14 C8 -59.4(7)
C17 C13 C14 C8 179.5(6)
C18 C13 C14 C8 64.9(7)
C12 C13 C14 C15 168.3(5)
C17 C13 C14 C15 47.2(6)
C18 C13 C14 C15 -67.4(7)
C8 C14 C15 C16 -161.4(6)
C13 C14 C15 C16 -32.9(7)
C14 C15 C16 C17 5.2(7)
C20 O2 C17 C13 -94.4(7)
C20 O2 C17 C16 148.0(6)
C12 C13 C17 O2 80.4(7)
C14 C13 C17 O2 -163.1(5)
C18 C13 C17 O2 -44.9(8)
C12 C13 C17 C16 -159.4(5)
C14 C13 C17 C16 -42.9(6)
C18 C13 C17 C16 75.3(6)
C15 C16 C17 O2 149.3(5)
C15 C16 C17 C13 23.9(7)
C17 O2 C20 O3 3.1(10)
C17 O2 C20 C21 -177.3(6)

loop_
_cod_related_entry_id
_cod_related_entry_database
_cod_related_entry_code
1 ChemSpider 83191
